data_4346568
loop_
_publ_author_name
'North, Andrea J.'
'Hayne, David J.'
'Schieber, Christine'
'Price, Katherine'
'White, Anthony R.'
'Crouch, Peter J.'
'Rigopoulos, Angela'
'O'Keefe, Graeme J'
'Tochon-Danguy, Henri'
'Scott, Andrew M.'
'White, Jonathan M.'
'Ackermann, Uwe'
'Donnelly, Paul S.'

_publ_section_title
;
 Toward hypoxia-selective rhenium and technetium tricarbonyl complexes.
;
_journal_issue 19
_journal_name_full 'Inorganic chemistry'
_journal_page_first 9594
_journal_page_last 9610
_journal_paper_doi 10.1021/acs.inorgchem.5b01691
_journal_volume 54
_journal_year 2015
_chemical_formula_sum 'C12 H10 N4 O2'
_chemical_formula_weight 242.24
_space_group_crystal_system monoclinic
_space_group_IT_number 15
_space_group_name_Hall '-C 2yc'
_space_group_name_H-M_alt 'C 1 2/c 1'
_atom_sites_solution_hydrogens mixed
_audit_creation_method SHELXL-2014/7
_cell_angle_alpha 90
_cell_angle_beta 97.034(3)
_cell_angle_gamma 90
_cell_formula_units_Z 8
_cell_length_a 23.9942(8)
_cell_length_b 5.5373(2)
_cell_length_c 16.7262(6)
_cell_measurement_reflns_used 1309
_cell_measurement_temperature 130.0(2)
_cell_measurement_theta_max 72.7741
_cell_measurement_theta_min 2.6632
_cell_volume 2205.57(13)
_computing_cell_refinement
;
CrysAlis RED, Oxford Diffraction Ltd.,
Version 1.171.32.15 (release 10-01-2008 CrysAlis171 .NET)
(compiled Jan 10 2008,16:37:18)
;
_computing_data_collection
;
CrysAlis CCD, Oxford Diffraction Ltd.,
Version 1.171.32.15 (release 10-01-2008 CrysAlis171 .NET)
(compiled Jan 10 2008,16:37:18)
;
_computing_data_reduction
;
CrysAlis RED, Oxford Diffraction Ltd.,
Version 1.171.32.15 (release 10-01-2008 CrysAlis171 .NET)
(compiled Jan 10 2008,16:37:18)
;
_computing_structure_refinement 'SHELXL-2014/7 (Sheldrick, 2014)'
_diffrn_ambient_temperature 130.0(2)
_diffrn_measured_fraction_theta_full 0.995
_diffrn_measured_fraction_theta_max 0.995
_diffrn_measurement_device_type 'XCalibur CCD diffractomerer'
_diffrn_measurement_method 'phi and omega scans'
_diffrn_radiation_monochromator graphite
_diffrn_radiation_source 'Enhance (Cu) X-ray Source'
_diffrn_radiation_type 'Cu K\a'
_diffrn_radiation_wavelength 1.5418
_diffrn_reflns_av_R_equivalents 0.0386
_diffrn_reflns_av_unetI/netI 0.0606
_diffrn_reflns_Laue_measured_fraction_full 0.995
_diffrn_reflns_Laue_measured_fraction_max 0.995
_diffrn_reflns_limit_h_max 28
_diffrn_reflns_limit_h_min -25
_diffrn_reflns_limit_k_max 6
_diffrn_reflns_limit_k_min -5
_diffrn_reflns_limit_l_max 18
_diffrn_reflns_limit_l_min -20
_diffrn_reflns_number 3783
_diffrn_reflns_point_group_measured_fraction_full 0.995
_diffrn_reflns_point_group_measured_fraction_max 0.995
_diffrn_reflns_theta_full 67.495
_diffrn_reflns_theta_max 67.495
_diffrn_reflns_theta_min 3.712
_exptl_absorpt_coefficient_mu 0.865
_exptl_absorpt_correction_T_max 1.00000
_exptl_absorpt_correction_T_min 0.88137
_exptl_absorpt_correction_type multi-scan
_exptl_absorpt_process_details
;
CrysAlis RED, Oxford Diffraction Ltd.,
Version 1.171.32.15 (release 10-01-2008 CrysAlis171 .NET)
(compiled Jan 10 2008,16:37:18)
Empirical absorption correction using spherical harmonics,
 implemented in SCALE3 ABSPACK scaling algorithm.
;
_exptl_crystal_colour yellow
_exptl_crystal_density_diffrn 1.459
_exptl_crystal_description needle
_exptl_crystal_F_000 1008
_exptl_crystal_size_max 0.5
_exptl_crystal_size_mid 0.09
_exptl_crystal_size_min 0.07
_refine_diff_density_max 0.191
_refine_diff_density_min -0.237
_refine_diff_density_rms 0.050
_refine_ls_extinction_method none
_refine_ls_goodness_of_fit_ref 0.974
_refine_ls_hydrogen_treatment mixed
_refine_ls_matrix_type full
_refine_ls_number_parameters 167
_refine_ls_number_reflns 1982
_refine_ls_number_restraints 0
_refine_ls_restrained_S_all 0.974
_refine_ls_R_factor_all 0.0761
_refine_ls_R_factor_gt 0.0428
_refine_ls_shift/su_max 0.000
_refine_ls_shift/su_mean 0.000
_refine_ls_structure_factor_coef Fsqd
_refine_ls_weighting_details 'w=1/[\s^2^(Fo^2^)+(0.0488P)^2^] where P=(Fo^2^+2Fc^2^)/3'
_refine_ls_weighting_scheme calc
_refine_ls_wR_factor_gt 0.0997
_refine_ls_wR_factor_ref 0.1064
_reflns_Friedel_coverage 0.000
_reflns_number_gt 1305
_reflns_number_total 1982
_reflns_threshold_expression 'I > 2\s(I)'
_cod_data_source_file ic5b01691_si_004.cif
_cod_data_source_block shelx
_cod_original_sg_symbol_H-M 'C 2/c'
_cod_database_code 4346568
_shelx_shelxl_version_number 2014/7
_shelx_space_group_comment
;
The symmetry employed for this shelxl refinement is uniquely defined
by the following loop, which should always be used as a source of
symmetry information in preference to the above space-group names.
They are only intended as comments.
;

loop_
_space_group_symop_operation_xyz
'x, y, z'
'-x, y, -z+1/2'
'x+1/2, y+1/2, z'
'-x+1/2, y+1/2, -z+1/2'
'-x, -y, -z'
'x, -y, z-1/2'
'-x+1/2, -y+1/2, -z'
'x+1/2, -y+1/2, z-1/2'

loop_
_atom_site_label
_atom_site_type_symbol
_atom_site_fract_x
_atom_site_fract_y
_atom_site_fract_z
_atom_site_U_iso_or_equiv
_atom_site_adp_type
_atom_site_occupancy
_atom_site_site_symmetry_order
_atom_site_calc_flag
_atom_site_refinement_flags_posn
_atom_site_refinement_flags_adp
H2A H 0.4805(10) 0.339(5) 0.9493(15) 0.051(8) Uiso 1 1 d . .
C1 C 0.40545(8) -0.1226(4) 0.79831(12) 0.0228(5) Uani 1 1 d . .
C2 C 0.35080(8) -0.0862(4) 0.76158(12) 0.0239(5) Uani 1 1 d . .
H2 H 0.3303 0.0477 0.7745 0.029 Uiso 1 1 calc R U
C3 C 0.32764(8) -0.2525(4) 0.70563(13) 0.0253(5) Uani 1 1 d . .
C4 C 0.35578(9) -0.4536(4) 0.68396(13) 0.0287(5) Uani 1 1 d . .
H4 H 0.3392 -0.5607 0.6453 0.034 Uiso 1 1 calc R U
C5 C 0.40990(9) -0.4913(4) 0.72192(13) 0.0277(5) Uani 1 1 d . .
H5 H 0.4299 -0.6267 0.7090 0.033 Uiso 1 1 calc R U
C6 C 0.43419(8) -0.3290(4) 0.77876(12) 0.0261(5) Uani 1 1 d . .
H6 H 0.4702 -0.3580 0.8043 0.031 Uiso 1 1 calc R U
C7 C 0.43090(8) 0.0564(4) 0.85549(12) 0.0247(5) Uani 1 1 d . .
H7 H 0.4087 0.1762 0.8743 0.030 Uiso 1 1 calc R U
C8 C 0.56041(8) 0.2249(4) 0.96174(12) 0.0235(5) Uani 1 1 d . .
C9 C 0.59592(8) 0.0369(4) 0.94498(13) 0.0262(5) Uani 1 1 d . .
H9 H 0.5826 -0.0917 0.9123 0.031 Uiso 1 1 calc R U
C10 C 0.65110(9) 0.0474(4) 0.97813(13) 0.0266(5) Uani 1 1 d . .
H10 H 0.6757 -0.0762 0.9687 0.032 Uiso 1 1 calc R U
C11 C 0.66998(9) 0.2430(4) 1.02574(13) 0.0280(5) Uani 1 1 d . .
H11 H 0.7073 0.2542 1.0484 0.034 Uiso 1 1 calc R U
C12 C 0.63196(9) 0.4191(4) 1.03830(13) 0.0272(5) Uani 1 1 d . .
H12 H 0.6448 0.5508 1.0698 0.033 Uiso 1 1 calc R U
N1 N 0.48358(7) 0.0502(4) 0.87998(10) 0.0250(4) Uani 1 1 d . .
N2 N 0.50399(7) 0.2283(4) 0.93162(11) 0.0267(5) Uani 1 1 d . .
N3 N 0.57724(7) 0.4149(3) 1.00830(11) 0.0234(4) Uani 1 1 d . .
N4 N 0.26990(7) -0.2096(4) 0.66748(11) 0.0321(5) Uani 1 1 d . .
O1 O 0.25051(7) -0.3462(4) 0.61347(10) 0.0459(5) Uani 1 1 d . .
O2 O 0.24367(7) -0.0408(4) 0.69061(11) 0.0486(6) Uani 1 1 d . .

loop_
_atom_site_aniso_label
_atom_site_aniso_U_11
_atom_site_aniso_U_22
_atom_site_aniso_U_33
_atom_site_aniso_U_23
_atom_site_aniso_U_13
_atom_site_aniso_U_12
C1 0.0239(11) 0.0259(13) 0.0190(11) 0.0020(10) 0.0033(8) -0.0018(9)
C2 0.0252(11) 0.0238(12) 0.0231(12) -0.0014(10) 0.0048(9) -0.0007(10)
C3 0.0215(11) 0.0306(13) 0.0234(11) 0.0023(11) 0.0010(8) -0.0062(10)
C4 0.0329(12) 0.0293(13) 0.0236(12) -0.0018(11) 0.0023(9) -0.0063(11)
C5 0.0331(12) 0.0244(13) 0.0260(13) -0.0025(10) 0.0056(10) 0.0006(10)
C6 0.0233(11) 0.0312(13) 0.0234(12) 0.0017(11) 0.0015(9) 0.0013(10)
C7 0.0256(11) 0.0270(13) 0.0209(12) -0.0008(10) 0.0013(9) 0.0009(10)
C8 0.0242(11) 0.0252(13) 0.0202(11) 0.0034(10) -0.0005(8) -0.0019(10)
C9 0.0305(12) 0.0247(13) 0.0229(12) -0.0010(10) 0.0016(9) 0.0002(10)
C10 0.0258(11) 0.0275(13) 0.0263(13) 0.0021(11) 0.0030(9) 0.0058(10)
C11 0.0221(11) 0.0347(14) 0.0265(12) 0.0017(11) 0.0003(9) -0.0001(10)
C12 0.0279(12) 0.0277(13) 0.0249(12) -0.0016(10) -0.0011(9) -0.0026(10)
N1 0.0256(9) 0.0255(11) 0.0229(10) -0.0024(9) -0.0013(7) -0.0018(8)
N2 0.0239(10) 0.0259(11) 0.0290(11) -0.0085(9) -0.0023(8) 0.0032(9)
N3 0.0227(9) 0.0220(10) 0.0245(10) -0.0009(8) -0.0013(7) 0.0003(8)
N4 0.0245(10) 0.0423(14) 0.0283(11) 0.0022(10) -0.0018(8) -0.0049(10)
O1 0.0372(10) 0.0529(13) 0.0432(11) -0.0125(10) -0.0131(8) -0.0087(9)
O2 0.0324(9) 0.0601(14) 0.0497(12) -0.0147(10) -0.0096(8) 0.0175(9)

loop_
_atom_type_symbol
_atom_type_description
_atom_type_scat_dispersion_real
_atom_type_scat_dispersion_imag
_atom_type_scat_source
C C 0.0181 0.0091 'International Tables Vol C Tables 4.2.6.8 and 6.1.1.4'
H H 0.0000 0.0000 'International Tables Vol C Tables 4.2.6.8 and 6.1.1.4'
N N 0.0311 0.0180 'International Tables Vol C Tables 4.2.6.8 and 6.1.1.4'
O O 0.0492 0.0322 'International Tables Vol C Tables 4.2.6.8 and 6.1.1.4'

loop_
_geom_angle_atom_site_label_1
_geom_angle_atom_site_label_2
_geom_angle_atom_site_label_3
_geom_angle
C2 C1 C6 118.8(2)
C2 C1 C7 119.1(2)
C6 C1 C7 122.10(19)
C3 C2 C1 118.8(2)
C3 C2 H2 120.6
C1 C2 H2 120.6
C4 C3 C2 123.3(2)
C4 C3 N4 118.9(2)
C2 C3 N4 117.8(2)
C3 C4 C5 117.6(2)
C3 C4 H4 121.2
C5 C4 H4 121.2
C6 C5 C4 120.5(2)
C6 C5 H5 119.7
C4 C5 H5 119.7
C5 C6 C1 121.0(2)
C5 C6 H6 119.5
C1 C6 H6 119.5
N1 C7 C1 120.6(2)
N1 C7 H7 119.7
C1 C7 H7 119.7
N3 C8 N2 114.3(2)
N3 C8 C9 123.63(19)
N2 C8 C9 122.0(2)
C10 C9 C8 118.0(2)
C10 C9 H9 121.0
C8 C9 H9 121.0
C9 C10 C11 119.7(2)
C9 C10 H10 120.1
C11 C10 H10 120.1
C12 C11 C10 117.9(2)
C12 C11 H11 121.1
C10 C11 H11 121.1
N3 C12 C11 124.6(2)
N3 C12 H12 117.7
C11 C12 H12 117.7
C7 N1 N2 116.6(2)
N1 N2 C8 118.71(19)
N1 N2 H2A 120.4(17)
C8 N2 H2A 120.7(17)
C8 N3 C12 116.13(19)
O2 N4 O1 123.0(2)
O2 N4 C3 118.8(2)
O1 N4 C3 118.2(2)

loop_
_geom_bond_atom_site_label_1
_geom_bond_atom_site_label_2
_geom_bond_distance
C1 C2 1.393(3)
C1 C6 1.394(3)
C1 C7 1.458(3)
C2 C3 1.380(3)
C2 H2 0.9300
C3 C4 1.374(3)
C3 N4 1.472(3)
C4 C5 1.390(3)
C4 H4 0.9300
C5 C6 1.384(3)
C5 H5 0.9300
C6 H6 0.9300
C7 N1 1.281(3)
C7 H7 0.9300
C8 N3 1.341(3)
C8 N2 1.385(3)
C8 C9 1.395(3)
C9 C10 1.373(3)
C9 H9 0.9300
C10 C11 1.387(3)
C10 H10 0.9300
C11 C12 1.369(3)
C11 H11 0.9300
C12 N3 1.347(3)
C12 H12 0.9300
N1 N2 1.362(3)
N2 H2A 0.91(3)
N4 O2 1.216(3)
N4 O1 1.225(3)

loop_
_geom_torsion_atom_site_label_1
_geom_torsion_atom_site_label_2
_geom_torsion_atom_site_label_3
_geom_torsion_atom_site_label_4
_geom_torsion
C6 C1 C2 C3 -1.7(3)
C7 C1 C2 C3 177.96(19)
C1 C2 C3 C4 0.0(3)
C1 C2 C3 N4 -179.81(19)
C2 C3 C4 C5 1.2(3)
N4 C3 C4 C5 -179.0(2)
C3 C4 C5 C6 -0.7(3)
C4 C5 C6 C1 -1.0(3)
C2 C1 C6 C5 2.2(3)
C7 C1 C6 C5 -177.4(2)
C2 C1 C7 N1 -168.3(2)
C6 C1 C7 N1 11.3(3)
N3 C8 C9 C10 0.1(3)
N2 C8 C9 C10 -179.3(2)
C8 C9 C10 C11 -0.9(3)
C9 C10 C11 C12 0.5(3)
C10 C11 C12 N3 0.7(3)
C1 C7 N1 N2 178.26(19)
C7 N1 N2 C8 178.0(2)
N3 C8 N2 N1 176.33(18)
C9 C8 N2 N1 -4.3(3)
N2 C8 N3 C12 -179.55(19)
C9 C8 N3 C12 1.1(3)
C11 C12 N3 C8 -1.4(3)
C4 C3 N4 O2 175.1(2)
C2 C3 N4 O2 -5.2(3)
C4 C3 N4 O1 -5.1(3)
C2 C3 N4 O1 174.6(2)
